data_2216913
loop_
_publ_author_name
'Najafpour, M. Mahdi'
'Ho\/ly\'nska, Ma\/lgorzata'
'Lis, Tadeusz'

_publ_section_title
;
 Bis(guanidinium)
 <i>trans</i>-diaquabis(malonato-\k^2^<i>O</i>,<i>O</i>')cobaltate(II)
;
_journal_coeditor_code BI2267
_journal_issue 1
_journal_name_full 'Acta Crystallographica Section E'
_journal_page_first m186
_journal_page_last m186
_journal_paper_doi 10.1107/S1600536807064884
_journal_volume 64
_journal_year 2008
_chemical_formula_iupac '(C H6 N3)2 [Co (C3 H2 O4)2 (H2 O)2]'
_chemical_formula_moiety '2(C H6 N3 +), C6 H8 Co O10 2-'
_chemical_formula_sum 'C8 H20 Co N6 O10'
_chemical_formula_weight 419.23
_chemical_name_systematic
;
Bis(guanidinium)
<i>trans</i>-diaquabis(malonato-\k^2^<i>O</i>,<i>O</i>')cobaltate(II)
;
_space_group_IT_number 14
_symmetry_cell_setting monoclinic
_symmetry_space_group_name_Hall '-P 2ybc'
_symmetry_space_group_name_H-M 'P 1 21/c 1'
_atom_sites_solution_hydrogens geom
_atom_sites_solution_primary direct
_atom_sites_solution_secondary difmap
_cell_angle_alpha 90.00
_cell_angle_beta 111.61(4)
_cell_angle_gamma 90.00
_cell_formula_units_Z 2
_cell_length_a 8.969(3)
_cell_length_b 11.524(4)
_cell_length_c 8.272(3)
_cell_measurement_reflns_used 9403
_cell_measurement_temperature 100(2)
_cell_measurement_theta_max 35
_cell_measurement_theta_min 2
_cell_volume 794.9(5)
_computing_cell_refinement 'CrysAlis RED (Oxford Diffraction, 2006)'
_computing_data_collection 'CrysAlis CCD (Oxford Diffraction, 2006)'
_computing_data_reduction 'CrysAlis RED (Oxford Diffraction, 2006)'
_computing_molecular_graphics 'DIAMOND (Brandenburg & Putz, 2005)'
_computing_publication_material 'SHELXL97 (Sheldrick, 1997)'
_computing_structure_refinement 'SHELXL97 (Sheldrick, 1997)'
_computing_structure_solution 'SHELXS97 (Sheldrick, 1997)'
_diffrn_ambient_temperature 100(2)
_diffrn_measured_fraction_theta_full 0.999
_diffrn_measured_fraction_theta_max 0.881
_diffrn_measurement_device_type 'Oxford Diffraction XcaliburPX CCD'
_diffrn_measurement_method '\w & \f scans'
_diffrn_radiation_monochromator graphite
_diffrn_radiation_source 'sealed tube'
_diffrn_radiation_type MoK\a
_diffrn_radiation_wavelength 0.71073
_diffrn_reflns_av_R_equivalents 0.0239
_diffrn_reflns_av_sigmaI/netI 0.0254
_diffrn_reflns_limit_h_max 14
_diffrn_reflns_limit_h_min -14
_diffrn_reflns_limit_k_max 17
_diffrn_reflns_limit_k_min -15
_diffrn_reflns_limit_l_max 13
_diffrn_reflns_limit_l_min -13
_diffrn_reflns_number 11133
_diffrn_reflns_theta_full 26.50
_diffrn_reflns_theta_max 36.54
_diffrn_reflns_theta_min 3.02
_diffrn_standards_number 0
_exptl_absorpt_coefficient_mu 1.147
_exptl_absorpt_correction_T_max 0.848
_exptl_absorpt_correction_T_min 0.720
_exptl_absorpt_correction_type analytical
_exptl_absorpt_process_details
;
(CrysAlis RED; Oxford Diffraction, 2006)
;
_exptl_crystal_colour pink
_exptl_crystal_density_diffrn 1.752
_exptl_crystal_density_method 'not measured'
_exptl_crystal_description block
_exptl_crystal_F_000 434
_exptl_crystal_size_max 0.31
_exptl_crystal_size_mid 0.25
_exptl_crystal_size_min 0.18
_refine_diff_density_max 0.58
_refine_diff_density_min -0.43
_refine_ls_extinction_method none
_refine_ls_goodness_of_fit_ref 1.030
_refine_ls_hydrogen_treatment constr
_refine_ls_matrix_type full
_refine_ls_number_parameters 115
_refine_ls_number_reflns 3445
_refine_ls_number_restraints 0
_refine_ls_restrained_S_all 1.030
_refine_ls_R_factor_all 0.0420
_refine_ls_R_factor_gt 0.0305
_refine_ls_shift/su_max 0.000
_refine_ls_shift/su_mean 0.000
_refine_ls_structure_factor_coef Fsqd
_refine_ls_weighting_details 'calc w=1/[\s^2^(Fo^2^)+(0.0600P)^2^] where P=(Fo^2^+2Fc^2^)/3'
_refine_ls_weighting_scheme calc
_refine_ls_wR_factor_gt 0.0877
_refine_ls_wR_factor_ref 0.0911
_reflns_number_gt 2768
_reflns_number_total 3445
_reflns_threshold_expression I>2\s(I)
_cod_data_source_file bi2267.cif
_cod_data_source_block I
_cod_original_sg_symbol_H-M 'P 21/c'
_cod_database_code 2216913
_cod_database_fobs_code 2216913

loop_
_symmetry_equiv_pos_as_xyz
'x, y, z'
'-x, y+1/2, -z+1/2'
'-x, -y, -z'
'x, -y-1/2, z-1/2'

loop_
_atom_site_type_symbol
_atom_site_label
_atom_site_fract_x
_atom_site_fract_y
_atom_site_fract_z
_atom_site_U_iso_or_equiv
_atom_site_adp_type
_atom_site_calc_flag
_atom_site_refinement_flags
_atom_site_occupancy
Co Co 0.5000 0.5000 0.5000 0.00962(6) Uani d S 1
O O11 0.63731(9) 0.63701(7) 0.64141(10) 0.01133(14) Uani d . 1
O O21 0.73793(9) 0.81502(7) 0.69642(10) 0.01402(15) Uani d . 1
O O12 0.36319(9) 0.61700(7) 0.32127(10) 0.01255(15) Uani d . 1
O O22 0.26743(9) 0.78487(7) 0.19808(10) 0.01408(16) Uani d . 1
N N10 1.18921(11) 0.52517(9) 0.97198(13) 0.01332(17) Uani d . 1
H H101 1.2399 0.5498 1.0759 0.016 Uiso d R 1
H H102 1.2123 0.4595 0.9380 0.016 Uiso d R 1
N N20 0.96719(12) 0.53173(10) 0.71656(13) 0.01675(19) Uani d . 1
H H201 0.8722 0.5562 0.6569 0.020 Uiso d R 1
H H202 0.9805 0.4605 0.6947 0.020 Uiso d R 1
N N30 1.01516(11) 0.68018(9) 0.91834(13) 0.01470(17) Uani d . 1
H H301 1.0815 0.7133 1.0096 0.018 Uiso d R 1
H H302 0.9314 0.7147 0.8478 0.018 Uiso d R 1
C C2 0.49632(12) 0.79769(10) 0.45438(14) 0.01213(19) Uani d . 1
H H1 0.5473 0.8466 0.3909 0.015 Uiso calc R 1
H H2 0.4393 0.8512 0.5055 0.015 Uiso calc R 1
O O1W 0.33221(11) 0.50357(6) 0.62312(12) 0.01377(16) Uani d . 1
H H1W 0.3146 0.5620 0.6696 0.017 Uiso d R 1
H H2W 0.3253 0.4567 0.6947 0.017 Uiso d R 1
C C3 0.36771(11) 0.72673(9) 0.31750(13) 0.00952(17) Uani d . 1
C C10 1.05660(12) 0.57952(10) 0.86977(13) 0.01182(18) Uani d . 1
C C1 0.63218(11) 0.74416(9) 0.60624(13) 0.00945(17) Uani d . 1

loop_
_atom_site_aniso_label
_atom_site_aniso_U_11
_atom_site_aniso_U_22
_atom_site_aniso_U_33
_atom_site_aniso_U_12
_atom_site_aniso_U_13
_atom_site_aniso_U_23
Co 0.01041(10) 0.00690(11) 0.01022(10) -0.00018(6) 0.00225(7) 0.00026(6)
O11 0.0121(3) 0.0070(4) 0.0123(3) 0.0000(2) 0.0014(2) -0.0010(3)
O21 0.0127(3) 0.0093(4) 0.0154(4) -0.0015(3) -0.0004(3) -0.0020(3)
O12 0.0138(3) 0.0070(4) 0.0124(3) -0.0008(3) -0.0003(3) 0.0009(3)
O22 0.0134(3) 0.0086(4) 0.0144(4) 0.0002(3) -0.0017(3) 0.0021(3)
N10 0.0120(4) 0.0128(4) 0.0128(4) 0.0013(3) 0.0018(3) -0.0006(3)
N20 0.0125(4) 0.0190(5) 0.0153(4) -0.0012(3) 0.0011(3) -0.0049(4)
N30 0.0111(4) 0.0136(4) 0.0158(4) 0.0014(3) 0.0008(3) -0.0014(3)
O1W 0.0200(4) 0.0074(4) 0.0180(4) 0.0006(3) 0.0118(3) 0.0001(3)
C1 0.0094(4) 0.0088(5) 0.0102(4) 0.0004(3) 0.0037(3) -0.0012(3)
C2 0.0126(4) 0.0082(5) 0.0119(4) -0.0008(3) 0.0002(3) -0.0002(3)
C3 0.0096(4) 0.0082(5) 0.0101(4) -0.0003(3) 0.0029(3) 0.0003(3)
C10 0.0101(4) 0.0126(5) 0.0123(4) -0.0023(3) 0.0035(3) -0.0002(3)

loop_
_atom_type_symbol
_atom_type_description
_atom_type_scat_dispersion_real
_atom_type_scat_dispersion_imag
_atom_type_scat_source
C C 0.0033 0.0016 'International Tables Vol C Tables 4.2.6.8 and 6.1.1.4'
H H 0.0000 0.0000 'International Tables Vol C Tables 4.2.6.8 and 6.1.1.4'
Co Co 0.3494 0.9721 'International Tables Vol C Tables 4.2.6.8 and 6.1.1.4'
O O 0.0106 0.0060 'International Tables Vol C Tables 4.2.6.8 and 6.1.1.4'
N N 0.0061 0.0033 'International Tables Vol C Tables 4.2.6.8 and 6.1.1.4'

loop_
_geom_angle_atom_site_label_1
_geom_angle_atom_site_label_2
_geom_angle_atom_site_label_3
_geom_angle_site_symmetry_1
_geom_angle_site_symmetry_3
_geom_angle
O12 Co O11 . . 88.80(10)
O12 Co O1W . . 89.50(10)
O11 Co O1W . . 95.40(10)
N30 C10 N10 . . 120.20(10)
N30 C10 N20 . . 120.60(10)
N10 C10 N20 . . 119.2(2)
O12 Co O12 3_666 . 180.0
O12 Co O11 3_666 . 91.18(5)
O12 Co O11 3_666 3_666 88.82(5)
O12 Co O11 . 3_666 91.18(5)
O11 Co O11 . 3_666 180.0
O12 Co O1W 3_666 . 90.50(4)
O11 Co O1W 3_666 . 84.61(4)
O12 Co O1W 3_666 3_666 89.50(4)
O12 Co O1W . 3_666 90.50(4)
O11 Co O1W . 3_666 84.61(4)
O11 Co O1W 3_666 3_666 95.39(4)
O1W Co O1W . 3_666 180.0
C1 O11 Co . . 130.40(7)
C3 O12 Co . . 131.37(7)
C1 C2 C3 . . 123.57(10)
C1 C2 H1 . . 106.4
C3 C2 H1 . . 106.4
C1 C2 H2 . . 106.4
C3 C2 H2 . . 106.4
H1 C2 H2 . . 106.5
O22 C3 O12 . . 122.12(10)
O22 C3 C2 . . 115.15(10)
O12 C3 C2 . . 122.72(9)
O11 C1 O21 . . 122.56(10)
O11 C1 C2 . . 122.38(9)
O21 C1 C2 . . 115.05(10)

loop_
_geom_bond_atom_site_label_1
_geom_bond_atom_site_label_2
_geom_bond_site_symmetry_2
_geom_bond_distance
Co O11 . 2.0780(10)
Co O12 . 2.043(2)
Co O1W . 2.105(2)
N10 C10 . 1.334(2)
N20 C10 . 1.343(2)
N30 C10 . 1.325(2)
Co O12 3_666 2.0429(11)
Co O11 3_666 2.0777(10)
Co O1W 3_666 2.1053(11)
O11 C1 . 1.2655(14)
O21 C1 . 1.2656(14)
O12 C3 . 1.2659(14)
O22 C3 . 1.2567(14)
C2 C1 . 1.5218(16)
C2 C3 . 1.5229(16)
C2 H1 . 0.99
C2 H2 . 0.99

loop_
_geom_hbond_atom_site_label_D
_geom_hbond_atom_site_label_H
_geom_hbond_atom_site_label_A
_geom_hbond_site_symmetry_A
_geom_hbond_distance_DH
_geom_hbond_distance_HA
_geom_hbond_distance_DA
_geom_hbond_angle_DHA
N20 H201 O11 . 0.86 2.26 3.043(2) 151
N20 H201 O1W 3_666 0.86 2.46 3.117(2) 133
N10 H102 O21 2_746 0.86 2.14 2.984(2) 168
N10 H101 O12 1_656 0.86 2.07 2.930(2) 177
N30 H301 O22 1_656 0.86 1.99 2.841(2) 168
N30 H302 O21 . 0.86 2.08 2.934(2) 173
O1W H1W O22 4_576 0.82 1.85 2.633(2) 160
O1W H2W O21 2_646 0.82 2.04 2.835(2) 162

loop_
_geom_torsion_atom_site_label_1
_geom_torsion_atom_site_label_2
_geom_torsion_atom_site_label_3
_geom_torsion_atom_site_label_4
_geom_torsion_site_symmetry_1
_geom_torsion
C3 C2 C1 O11 . -8.6(2)
C3 C2 C1 O21 . 172.60(10)
O12 Co O11 C1 3_666 174.90(9)
O12 Co O11 C1 . -5.10(9)
O1W Co O11 C1 . -94.49(9)
O1W Co O11 C1 3_666 85.51(9)
O11 Co O12 C3 3_666 177.14(9)
O1W Co O12 C3 . 92.54(10)
O1W Co O12 C3 3_666 -87.46(10)
Co O12 C3 O22 . -176.83(7)
Co O12 C3 C2 . 4.47(15)
C1 C2 C3 O22 . -177.85(10)
C1 C2 C3 O12 . 0.93(16)
Co O11 C1 O21 . -170.78(7)
Co O11 C1 C2 . 10.54(14)
